data_1539204
loop_
_publ_author_name
'Thomassen, L.'

_publ_section_title
;
 Ueber Kristallstrukturen einiqer binaerer Verbindungen der Platinmetalle
 II
;
_journal_name_full
;
Zeitschrift fuer Physikalische Chemie, Abteilung B: Chemie der 
Elementarprozesse, Aufbau der Materie
;
_journal_page_first 277
_journal_page_last 287
_journal_volume 4
_journal_year 1929
_chemical_formula_sum 'Rh S2'
_space_group_IT_number 205
_symmetry_space_group_name_Hall '-P 2ac 2ab 3'
_symmetry_space_group_name_H-M 'P a -3'
_cell_angle_alpha 90
_cell_angle_beta 90
_cell_angle_gamma 90
_cell_formula_units_Z 4
_cell_length_a 5.585
_cell_length_b 5.585
_cell_length_c 5.585
_cell_volume 174.209
_citation_journal_id_ASTM ZPCBAL
_cod_data_source_file Thomassen_ZPCBAL_1929_1616.cif
_cod_data_source_block Rh1S2
_cod_original_cell_volume 174.2086
_cod_original_formula_sum 'Rh1 S2'
_cod_database_code 1539204

loop_
_symmetry_equiv_pos_as_xyz
x,y,z
-x+1/2,-y,z+1/2
x+1/2,-y+1/2,-z
-x,y+1/2,-z+1/2
z,x,y
-z+1/2,-x,y+1/2
z+1/2,-x+1/2,-y
-z,x+1/2,-y+1/2
y,z,x
y+1/2,-z+1/2,-x
-y,z+1/2,-x+1/2
-y+1/2,-z,x+1/2
-x,-y,-z
x-1/2,y,-z-1/2
-x-1/2,y-1/2,z
x,-y-1/2,z-1/2
-z,-x,-y
z-1/2,x,-y-1/2
-z-1/2,x-1/2,y
z,-x-1/2,y-1/2
-y,-z,-x
-y-1/2,z-1/2,x
y,-z-1/2,x-1/2
y-1/2,z,-x-1/2

loop_
_atom_site_label
_atom_site_type_symbol
_atom_site_fract_x
_atom_site_fract_y
_atom_site_fract_z
_atom_site_occupancy
_atom_site_U_iso_or_equiv
S1 S 0.38 0.38 0.38 1 0.0
Rh1 Rh 0 0 0 1 0.0
